data_1551262
loop_
_publ_author_name
'de Moura Oliveira, Carlos H.'
'C. de Melo, Cristiane'
'Doriguetto, Antonio C.'

_publ_section_title
;
 Sulfamethoxazole salts: crystal structures, conformations and solubility
;
_journal_issue 26
_journal_name_full 'New Journal of Chemistry'
_journal_page_first 10250
_journal_paper_doi 10.1039/C9NJ00586B
_journal_volume 43
_journal_year 2019
_chemical_absolute_configuration unk
_chemical_formula_moiety 'C10 H12 N3 O3 S, N O3'
_chemical_formula_sum 'C10 H12 N4 O6 S'
_chemical_formula_weight 316.30
_chemical_name_systematic 'Sulfamethoxazole nitrate'
_space_group_crystal_system monoclinic
_space_group_IT_number 4
_space_group_name_Hall 'P 2yb'
_space_group_name_H-M_alt 'P 1 21 1'
_symmetry_space_group_name_Hall 'P 2yb'
_symmetry_space_group_name_H-M 'P 1 21 1'
_atom_sites_solution_hydrogens mixed
_atom_sites_solution_primary direct
_audit_creation_date 2019-01-17
_audit_creation_method
;
Olex2 1.2
(compiled 2018.05.29 svn.r3508 for OlexSys, GUI svn.r5506)
;
_audit_update_record
;
2019-01-17 deposited with the CCDC.    2019-06-05 downloaded from the CCDC.
;
_cell_angle_alpha 90
_cell_angle_beta 99.399(8)
_cell_angle_gamma 90
_cell_formula_units_Z 4
_cell_length_a 5.3927(4)
_cell_length_b 31.353(2)
_cell_length_c 7.8011(6)
_cell_measurement_reflns_used 8978
_cell_measurement_temperature 292.44(11)
_cell_measurement_theta_max 29.3490
_cell_measurement_theta_min 3.8620
_cell_volume 1301.28(16)
_computing_cell_refinement 'CrysAlisPro 1.171.38.46 (Rigaku OD, 2015)'
_computing_data_collection 'CrysAlisPro 1.171.38.46 (Rigaku OD, 2015)'
_computing_data_reduction 'CrysAlisPro 1.171.38.46 (Rigaku OD, 2015)'
_computing_molecular_graphics 'Olex2 (Dolomanov et al., 2009)'
_computing_publication_material 'Olex2 (Dolomanov et al., 2009)'
_computing_structure_refinement 'ShelXL (Sheldrick, 2015)'
_computing_structure_solution 'ShelXS (Sheldrick, 2008)'
_diffrn_ambient_environment air
_diffrn_ambient_temperature 292.44(11)
_diffrn_detector 'CCD plate'
_diffrn_detector_area_resol_mean 10.5847
_diffrn_detector_type AtlasS2
_diffrn_measured_fraction_theta_full 0.998
_diffrn_measured_fraction_theta_max 0.908
_diffrn_measurement_details
;
List of Runs (angles in degrees, time in seconds):

  # Type    Start    End  Width  t~exp~   \w     \q     \k     \f   Frames
#--------------------------------------------------------------------------
  1  \w    -13.00  86.00   0.75    6.78    --   11.26  38.00  90.00  132
  2  \w    -17.00  82.75   0.75    6.78    --   11.26  57.00 -30.00  133
  3  \w    -21.00  87.00   0.75    6.78    --   11.26  77.00 -90.00  144
  4  \w    -65.00  43.00   0.75    6.78    --   11.26 -77.00 150.00  144
  5  \w    -20.00  45.25   0.75    6.78    --   11.26 -99.00 -30.00   87
;
_diffrn_measurement_device 'four-circle diffractometer'
_diffrn_measurement_device_type 'SuperNova, Dual, Cu at zero, AtlasS2'
_diffrn_measurement_method '\w scans'
_diffrn_orient_matrix_type 'CrysAlisPro convention (1999,Acta A55,543-557)'
_diffrn_orient_matrix_UB_11 -0.0133548000
_diffrn_orient_matrix_UB_12 0.0069750000
_diffrn_orient_matrix_UB_13 -0.0870353000
_diffrn_orient_matrix_UB_21 0.0042819000
_diffrn_orient_matrix_UB_22 0.0214332000
_diffrn_orient_matrix_UB_23 0.0283458000
_diffrn_orient_matrix_UB_31 0.1319909000
_diffrn_orient_matrix_UB_32 0.0000193000
_diffrn_orient_matrix_UB_33 0.0051535000
_diffrn_radiation_monochromator mirror
_diffrn_radiation_probe x-ray
_diffrn_radiation_type MoK\a
_diffrn_radiation_wavelength 0.71073
_diffrn_reflns_av_R_equivalents 0.0314
_diffrn_reflns_av_unetI/netI 0.0378
_diffrn_reflns_Laue_measured_fraction_full 0.998
_diffrn_reflns_Laue_measured_fraction_max 0.908
_diffrn_reflns_limit_h_max 7
_diffrn_reflns_limit_h_min -6
_diffrn_reflns_limit_k_max 43
_diffrn_reflns_limit_k_min -41
_diffrn_reflns_limit_l_max 10
_diffrn_reflns_limit_l_min -10
_diffrn_reflns_number 17077
_diffrn_reflns_point_group_measured_fraction_full 0.990
_diffrn_reflns_point_group_measured_fraction_max 0.843
_diffrn_reflns_theta_full 25.242
_diffrn_reflns_theta_max 29.758
_diffrn_reflns_theta_min 3.287
_diffrn_source 'micro-focus sealed X-ray tube'
_diffrn_source_type 'SuperNova (Mo) X-ray Source'
_exptl_absorpt_coefficient_mu 0.285
_exptl_absorpt_correction_T_max 0.972
_exptl_absorpt_correction_T_min 0.966
_exptl_absorpt_correction_type multi-scan
_exptl_absorpt_process_details
'CrysAlisPro 1.171.38.46 (Rigaku Oxford Diffraction, 2015) Empirical absorption correction using spherical harmonics, implemented in SCALE3 ABSPACK scaling algorithm.'
_exptl_crystal_colour colourless
_exptl_crystal_colour_primary colourless
_exptl_crystal_density_diffrn 1.615
_exptl_crystal_description needle
_exptl_crystal_F_000 656
_exptl_crystal_size_max 0.3
_exptl_crystal_size_mid 0.1
_exptl_crystal_size_min 0.1
_refine_diff_density_max 0.764
_refine_diff_density_min -0.270
_refine_diff_density_rms 0.064
_refine_ls_abs_structure_details
;
 Flack x determined using 2197 quotients [(I+)-(I-)]/[(I+)+(I-)]
 (Parsons, Flack and Wagner, Acta Cryst. B69 (2013) 249-259).
;
_refine_ls_abs_structure_Flack 0.17(4)
_refine_ls_extinction_method none
_refine_ls_goodness_of_fit_ref 1.075
_refine_ls_hydrogen_treatment constr
_refine_ls_matrix_type full
_refine_ls_number_parameters 383
_refine_ls_number_reflns 6269
_refine_ls_number_restraints 1
_refine_ls_restrained_S_all 1.075
_refine_ls_R_factor_all 0.0565
_refine_ls_R_factor_gt 0.0503
_refine_ls_shift/su_max 0.000
_refine_ls_shift/su_mean 0.000
_refine_ls_structure_factor_coef Fsqd
_refine_ls_weighting_details 'w=1/[\s^2^(Fo^2^)+(0.0734P)^2^+0.3669P] where P=(Fo^2^+2Fc^2^)/3'
_refine_ls_weighting_scheme calc
_refine_ls_wR_factor_gt 0.1307
_refine_ls_wR_factor_ref 0.1364
_reflns_Friedel_coverage 0.825
_reflns_Friedel_fraction_full 0.982
_reflns_Friedel_fraction_max 0.775
_reflns_number_gt 5606
_reflns_number_total 7433
_reflns_threshold_expression 'I > 2\s(I)'
_cod_data_source_file c9nj00586b2.cif
_cod_data_source_block smxno32med
_cod_depositor_comments 'Adding full bibliography for 1551261--1551262.cif.'
_cod_original_cell_volume 1301.28(17)
_cod_database_code 1551262
_shelx_shelxl_version_number 2017/1
_shelx_space_group_comment
;
The symmetry employed for this shelxl refinement is uniquely defined
by the following loop, which should always be used as a source of
symmetry information in preference to the above space-group names.
They are only intended as comments.
;
_reflns_odcompleteness_completeness 99.71
_reflns_odcompleteness_iscentric 1
_reflns_odcompleteness_theta 26.32
_olex2_refinement_description
;
1. Fixed Uiso
 At 1.2 times of:
  All C(H) groups, All N(H) groups, All N(H,H,H) groups
 At 1.5 times of:
  All C(H,H,H) groups
2. Uiso/Uaniso restraints and constraints
N4: within 2A with sigma of 0.04 and sigma for terminal atoms of 0.08
3.a Riding coordinates:
 N1(H1)
3.b Aromatic/amide H refined with riding coordinates:
 C2'(H2'), N1'(H1'), C5'(H5'), C6(H6), C5(H5), C2(H2), C6'(H6'), C8(H8),
 C3(H3), C3'(H3'), C8'(H8')
3.c Idealised Me refined as rotating group:
 N2(H2A,H2B,H2C), N2'(H2'A,H2'B,H2'C), C10(H10A,H10B,H10C), C10'(H10D,H10E,H10F)
;
_olex2_submission_special_instructions 'No special instructions were received'
_oxdiff_exptl_absorpt_empirical_details
;
Empirical correction (ABSPACK) includes:
- Absorption correction using spherical harmonics
- Frame scaling
;
_oxdiff_exptl_absorpt_empirical_full_max 1.343
_oxdiff_exptl_absorpt_empirical_full_min 0.631

loop_
_space_group_symop_operation_xyz
'x, y, z'
'-x, y+1/2, -z'

loop_
_atom_site_label
_atom_site_type_symbol
_atom_site_fract_x
_atom_site_fract_y
_atom_site_fract_z
_atom_site_U_iso_or_equiv
_atom_site_adp_type
_atom_site_occupancy
_atom_site_site_symmetry_order
_atom_site_calc_flag
_atom_site_refinement_flags_posn
_atom_site_refinement_flags_adp
S1 S 0.77351(19) 0.33156(3) 0.69408(13) 0.0320(2) Uani 1 1 d . .
S1' S 0.64815(19) 0.03232(3) 1.21251(13) 0.0317(2) Uani 1 1 d . .
O2 O 1.0143(6) 0.35137(11) 0.7176(4) 0.0414(8) Uani 1 1 d . .
O2' O 0.8887(6) 0.01248(11) 1.2381(5) 0.0414(7) Uani 1 1 d . .
O3 O 0.4317(6) 0.45893(13) 0.4127(5) 0.0489(9) Uani 1 1 d . .
O1' O 0.5713(7) 0.05852(11) 1.3425(4) 0.0469(8) Uani 1 1 d . .
C1 C 0.7415(8) 0.30233(13) 0.4996(5) 0.0288(8) Uani 1 1 d . .
O3' O 0.3082(6) -0.09554(13) 0.9294(5) 0.0500(9) Uani 1 1 d . .
N2 N 0.6729(8) 0.22882(13) 0.0487(5) 0.0404(9) Uani 1 1 d . .
H2A H 0.516208 0.229892 -0.008602 0.049 Uiso 1 1 calc GR .
H2B H 0.711579 0.202006 0.079746 0.049 Uiso 1 1 calc GR .
H2C H 0.778254 0.238282 -0.019428 0.049 Uiso 1 1 calc GR .
C2' C 0.4357(9) 0.09262(14) 0.9878(6) 0.0391(10) Uani 1 1 d . .
H2' H 0.327075 0.097423 1.066914 0.047 Uiso 1 1 calc R .
O1 O 0.7004(7) 0.30487(12) 0.8246(4) 0.0479(8) Uani 1 1 d . .
C1' C 0.6208(8) 0.06198(12) 1.0191(5) 0.0278(8) Uani 1 1 d . .
O5' O 0.7606(7) 0.15491(12) 0.2517(5) 0.0519(9) Uani 1 1 d . .
N1 N 0.5625(7) 0.36855(12) 0.6671(5) 0.0371(9) Uani 1 1 d . .
H1 H 0.416781 0.357013 0.640060 0.045 Uiso 1 1 d R .
N2' N 0.5579(8) 0.13399(12) 0.5648(5) 0.0403(9) Uani 1 1 d . .
H2'A H 0.399358 0.133894 0.510554 0.048 Uiso 1 1 calc GR .
H2'B H 0.656814 0.123046 0.495143 0.048 Uiso 1 1 calc GR .
H2'C H 0.605214 0.160642 0.592462 0.048 Uiso 1 1 calc GR .
N4' N 0.9871(8) 0.14772(12) 0.2967(6) 0.0420(9) Uani 1 1 d . .
C7 C 0.5729(7) 0.40524(14) 0.5640(5) 0.0314(9) Uani 1 1 d . .
C9' C 0.5595(8) -0.09802(15) 0.9556(6) 0.0348(9) Uani 1 1 d . .
C4 C 0.6939(8) 0.25554(13) 0.2039(5) 0.0319(9) Uani 1 1 d . .
O6' O 1.1449(9) 0.16370(19) 0.2240(7) 0.0754(14) Uani 1 1 d . .
N1' N 0.4358(7) -0.00490(12) 1.1809(5) 0.0357(8) Uani 1 1 d . .
H1' H 0.305588 -0.001918 1.230462 0.043 Uiso 1 1 calc R .
N4 N 0.0835(9) 0.21483(13) 0.7653(6) 0.0483(11) Uani 1 1 d . U
C5' C 0.7587(9) 0.07750(16) 0.7512(6) 0.0405(10) Uani 1 1 d . .
H5' H 0.864763 0.072392 0.670625 0.049 Uiso 1 1 calc R .
C6 C 0.9011(8) 0.31015(15) 0.3821(6) 0.0353(9) Uani 1 1 d . .
H6 H 1.024002 0.331147 0.404063 0.042 Uiso 1 1 calc R .
C7' C 0.4482(8) -0.04111(14) 1.0803(5) 0.0318(8) Uani 1 1 d . .
C4' C 0.5781(8) 0.10852(13) 0.7217(6) 0.0329(9) Uani 1 1 d . .
C5 C 0.8760(8) 0.28625(15) 0.2302(6) 0.0363(9) Uani 1 1 d . .
H5 H 0.980532 0.291031 0.148456 0.044 Uiso 1 1 calc R .
O5 O -0.1321(10) 0.20085(16) 0.7401(6) 0.0727(13) Uani 1 1 d . .
C2 C 0.5568(9) 0.27174(14) 0.4697(6) 0.0355(10) Uani 1 1 d . .
H2 H 0.450036 0.267106 0.550145 0.043 Uiso 1 1 calc R .
C6' C 0.7808(9) 0.05386(16) 0.9028(6) 0.0398(10) Uani 1 1 d . .
H6' H 0.902711 0.032722 0.925741 0.048 Uiso 1 1 calc R .
N3' N 0.2376(7) -0.05829(14) 1.0089(6) 0.0465(10) Uani 1 1 d . .
C8 C 0.7816(8) 0.42893(15) 0.5334(6) 0.0361(9) Uani 1 1 d . .
H8 H 0.950804 0.423006 0.570747 0.043 Uiso 1 1 calc R .
C9 C 0.6824(8) 0.46172(15) 0.4389(6) 0.0369(9) Uani 1 1 d . .
O4 O 0.1483(8) 0.23626(15) 0.9012(6) 0.0664(11) Uani 1 1 d . .
C3 C 0.5316(9) 0.24798(15) 0.3189(6) 0.0381(10) Uani 1 1 d . .
H3 H 0.407180 0.227276 0.295731 0.046 Uiso 1 1 calc R .
C3' C 0.4155(10) 0.11593(16) 0.8369(7) 0.0426(11) Uani 1 1 d . .
H3' H 0.291723 0.136718 0.812807 0.051 Uiso 1 1 calc R .
C10 C 0.7917(11) 0.49996(18) 0.3662(7) 0.0496(12) Uani 1 1 d . .
H10A H 0.778141 0.524096 0.439826 0.074 Uiso 1 1 calc GR .
H10B H 0.701829 0.505662 0.251807 0.074 Uiso 1 1 calc GR .
H10C H 0.965429 0.494786 0.360012 0.074 Uiso 1 1 calc GR .
O4' O 1.0478(8) 0.12338(15) 0.4241(7) 0.0706(13) Uani 1 1 d . .
C8' C 0.6587(8) -0.06470(14) 1.0499(6) 0.0346(9) Uani 1 1 d . .
H8' H 0.827689 -0.058543 1.086752 0.041 Uiso 1 1 calc R .
C10' C 0.6695(11) -0.13587(17) 0.8849(7) 0.0469(12) Uani 1 1 d . .
H10D H 0.596716 -0.139441 0.764976 0.070 Uiso 1 1 calc GR .
H10E H 0.635436 -0.160676 0.949353 0.070 Uiso 1 1 calc GR .
H10F H 0.847860 -0.132151 0.894264 0.070 Uiso 1 1 calc GR .
N3 N 0.3629(8) 0.42195(15) 0.4952(6) 0.0494(11) Uani 1 1 d . .
O6 O 0.2330(13) 0.20808(18) 0.6664(9) 0.109(3) Uani 1 1 d . .

loop_
_atom_site_aniso_label
_atom_site_aniso_U_11
_atom_site_aniso_U_22
_atom_site_aniso_U_33
_atom_site_aniso_U_23
_atom_site_aniso_U_13
_atom_site_aniso_U_12
S1 0.0372(5) 0.0331(5) 0.0255(5) -0.0017(4) 0.0043(4) -0.0015(4)
S1' 0.0360(5) 0.0324(5) 0.0266(5) 0.0021(4) 0.0049(4) 0.0001(4)
O2 0.0382(17) 0.0444(18) 0.0394(18) -0.0054(15) 0.0001(14) -0.0024(14)
O2' 0.0354(16) 0.0467(18) 0.0392(18) 0.0083(15) -0.0023(14) -0.0008(14)
O3 0.0359(17) 0.059(2) 0.050(2) 0.0138(19) 0.0012(15) 0.0087(16)
O1' 0.066(2) 0.0425(17) 0.0332(17) -0.0044(14) 0.0119(16) 0.0010(16)
C1 0.032(2) 0.0280(18) 0.0253(19) 0.0014(15) 0.0015(16) 0.0017(15)
O3' 0.0346(16) 0.059(2) 0.053(2) -0.0162(18) -0.0018(16) -0.0058(16)
N2 0.052(2) 0.0364(19) 0.032(2) -0.0058(16) 0.0049(18) 0.0022(17)
C2' 0.046(3) 0.039(2) 0.035(2) 0.0021(19) 0.014(2) 0.0099(19)
O1 0.068(2) 0.0465(18) 0.0302(16) 0.0048(15) 0.0108(16) -0.0046(17)
C1' 0.034(2) 0.0240(17) 0.0249(19) -0.0011(15) 0.0042(16) -0.0035(15)
O5' 0.0407(19) 0.053(2) 0.060(2) 0.0076(18) 0.0012(17) -0.0015(15)
N1 0.0334(19) 0.0348(19) 0.045(2) -0.0067(16) 0.0133(17) -0.0024(15)
N2' 0.056(2) 0.0355(19) 0.0287(19) 0.0032(16) 0.0033(18) -0.0049(17)
N4' 0.045(2) 0.0297(18) 0.052(2) -0.0031(17) 0.009(2) -0.0046(16)
C7 0.031(2) 0.035(2) 0.029(2) -0.0091(17) 0.0054(17) -0.0001(17)
C9' 0.038(2) 0.039(2) 0.029(2) 0.0034(18) 0.0095(19) -0.0019(19)
C4 0.039(2) 0.032(2) 0.024(2) -0.0029(16) 0.0041(18) 0.0024(17)
O6' 0.061(3) 0.080(3) 0.093(4) 0.000(3) 0.034(3) -0.018(2)
N1' 0.0341(18) 0.0336(18) 0.043(2) 0.0059(16) 0.0164(17) -0.0007(15)
N4 0.058(3) 0.035(2) 0.056(3) 0.0085(19) 0.023(2) 0.0063(19)
C5' 0.044(2) 0.048(3) 0.032(2) 0.003(2) 0.015(2) 0.005(2)
C6 0.038(2) 0.037(2) 0.033(2) -0.0015(18) 0.0104(18) -0.0111(18)
C7' 0.031(2) 0.037(2) 0.029(2) 0.0064(17) 0.0087(17) 0.0001(17)
C4' 0.041(2) 0.0276(19) 0.030(2) 0.0018(16) 0.0029(18) -0.0067(17)
C5 0.037(2) 0.044(2) 0.030(2) -0.0008(19) 0.0104(18) -0.0057(19)
O5 0.072(3) 0.080(3) 0.068(3) -0.022(3) 0.015(2) -0.028(2)
C2 0.039(2) 0.037(2) 0.034(2) -0.0013(18) 0.0148(19) -0.0064(18)
C6' 0.038(2) 0.044(3) 0.038(3) 0.007(2) 0.011(2) 0.0092(19)
N3' 0.0285(18) 0.056(3) 0.053(3) -0.012(2) 0.0002(18) 0.0018(17)
C8 0.028(2) 0.039(2) 0.040(2) 0.0031(19) 0.0043(19) 0.0020(18)
C9 0.038(2) 0.039(2) 0.035(2) -0.0019(19) 0.0070(19) 0.0033(19)
O4 0.056(2) 0.070(3) 0.070(3) -0.014(2) 0.000(2) -0.002(2)
C3 0.043(2) 0.034(2) 0.038(3) -0.0047(19) 0.008(2) -0.0093(19)
C3' 0.051(3) 0.036(2) 0.043(3) 0.008(2) 0.011(2) 0.015(2)
C10 0.058(3) 0.047(3) 0.043(3) 0.007(2) 0.008(3) -0.002(2)
O4' 0.059(3) 0.065(3) 0.082(3) 0.025(2) -0.005(2) 0.000(2)
C8' 0.029(2) 0.037(2) 0.038(2) 0.0007(19) 0.0066(19) -0.0033(17)
C10' 0.055(3) 0.045(3) 0.042(3) -0.012(2) 0.010(2) 0.000(2)
N3 0.032(2) 0.058(3) 0.057(3) 0.011(2) 0.004(2) -0.0006(19)
O6 0.143(5) 0.063(3) 0.152(6) 0.007(3) 0.115(5) 0.012(3)

loop_
_atom_type_symbol
_atom_type_description
_atom_type_scat_dispersion_real
_atom_type_scat_dispersion_imag
_atom_type_scat_source
C C 0.0033 0.0016 'International Tables Vol C Tables 4.2.6.8 and 6.1.1.4'
H H 0.0000 0.0000 'International Tables Vol C Tables 4.2.6.8 and 6.1.1.4'
N N 0.0061 0.0033 'International Tables Vol C Tables 4.2.6.8 and 6.1.1.4'
O O 0.0106 0.0060 'International Tables Vol C Tables 4.2.6.8 and 6.1.1.4'
S S 0.1246 0.1234 'International Tables Vol C Tables 4.2.6.8 and 6.1.1.4'

loop_
_geom_angle_atom_site_label_1
_geom_angle_atom_site_label_2
_geom_angle_atom_site_label_3
_geom_angle
O2 S1 C1 107.3(2)
O2 S1 N1 108.2(2)
O1 S1 O2 121.2(2)
O1 S1 C1 108.2(2)
O1 S1 N1 104.1(2)
N1 S1 C1 107.1(2)
O2' S1' C1' 107.3(2)
O2' S1' N1' 108.1(2)
O1' S1' O2' 121.3(2)
O1' S1' C1' 108.3(2)
O1' S1' N1' 104.1(2)
N1' S1' C1' 107.0(2)
C9 O3 N3 108.7(4)
C6 C1 S1 119.9(3)
C2 C1 S1 118.5(3)
C2 C1 C6 121.6(4)
C9' O3' N3' 108.8(4)
H2A N2 H2B 109.5
H2A N2 H2C 109.5
H2B N2 H2C 109.5
C4 N2 H2A 109.5
C4 N2 H2B 109.5
C4 N2 H2C 109.5
C1' C2' H2' 120.8
C3' C2' H2' 120.8
C3' C2' C1' 118.4(4)
C2' C1' S1' 118.5(3)
C6' C1' S1' 119.7(3)
C6' C1' C2' 121.8(4)
S1 N1 H1 109.0
C7 N1 S1 124.6(3)
C7 N1 H1 108.9
H2'A N2' H2'B 109.5
H2'A N2' H2'C 109.5
H2'B N2' H2'C 109.5
C4' N2' H2'A 109.5
C4' N2' H2'B 109.5
C4' N2' H2'C 109.5
O5' N4' O4' 117.0(4)
O6' N4' O5' 122.1(5)
O6' N4' O4' 120.8(5)
C8 C7 N1 129.6(4)
N3 C7 N1 117.2(4)
N3 C7 C8 113.0(4)
O3' C9' C10' 116.7(4)
C8' C9' O3' 110.0(4)
C8' C9' C10' 133.3(4)
C5 C4 N2 119.0(4)
C5 C4 C3 122.9(4)
C3 C4 N2 118.1(4)
S1' N1' H1' 117.4
C7' N1' S1' 125.1(3)
C7' N1' H1' 117.4
O5 N4 O4 116.8(5)
O6 N4 O5 122.9(6)
O6 N4 O4 120.3(6)
C4' C5' H5' 120.6
C4' C5' C6' 118.9(4)
C6' C5' H5' 120.6
C1 C6 H6 120.4
C1 C6 C5 119.1(4)
C5 C6 H6 120.4
N1' C7' C8' 129.8(4)
N3' C7' N1' 117.6(4)
N3' C7' C8' 112.5(4)
C5' C4' N2' 119.1(4)
C5' C4' C3' 121.5(4)
C3' C4' N2' 119.4(4)
C4 C5 C6 118.4(4)
C4 C5 H5 120.8
C6 C5 H5 120.8
C1 C2 H2 120.4
C1 C2 C3 119.3(4)
C3 C2 H2 120.4
C1' C6' C5' 119.3(4)
C1' C6' H6' 120.4
C5' C6' H6' 120.4
C7' N3' O3' 104.7(4)
C7 C8 H8 128.0
C9 C8 C7 104.1(4)
C9 C8 H8 128.0
O3 C9 C10 116.6(4)
C8 C9 O3 109.9(4)
C8 C9 C10 133.4(5)
C4 C3 C2 118.6(4)
C4 C3 H3 120.7
C2 C3 H3 120.7
C2' C3' H3' 120.0
C4' C3' C2' 120.0(4)
C4' C3' H3' 120.0
C9 C10 H10A 109.5
C9 C10 H10B 109.5
C9 C10 H10C 109.5
H10A C10 H10B 109.5
H10A C10 H10C 109.5
H10B C10 H10C 109.5
C9' C8' C7' 104.0(4)
C9' C8' H8' 128.0
C7' C8' H8' 128.0
C9' C10' H10D 109.5
C9' C10' H10E 109.5
C9' C10' H10F 109.5
H10D C10' H10E 109.5
H10D C10' H10F 109.5
H10E C10' H10F 109.5
C7 N3 O3 104.3(4)

loop_
_geom_bond_atom_site_label_1
_geom_bond_atom_site_label_2
_geom_bond_distance
S1 O2 1.424(4)
S1 C1 1.756(4)
S1 O1 1.422(3)
S1 N1 1.614(4)
S1' O2' 1.423(4)
S1' O1' 1.419(3)
S1' C1' 1.758(4)
S1' N1' 1.625(4)
O3 C9 1.337(6)
O3 N3 1.405(6)
C1 C6 1.378(6)
C1 C2 1.375(6)
O3' C9' 1.339(6)
O3' N3' 1.404(6)
N2 H2A 0.8900
N2 H2B 0.8900
N2 H2C 0.8900
N2 C4 1.461(5)
C2' H2' 0.9300
C2' C1' 1.378(6)
C2' C3' 1.375(7)
C1' C6' 1.374(6)
O5' N4' 1.235(6)
N1 H1 0.8597
N1 C7 1.410(6)
N2' H2'A 0.8900
N2' H2'B 0.8900
N2' H2'C 0.8900
N2' C4' 1.451(6)
N4' O6' 1.206(6)
N4' O4' 1.254(6)
C7 C8 1.401(6)
C7 N3 1.283(6)
C9' C8' 1.338(6)
C9' C10' 1.473(7)
C4 C5 1.366(6)
C4 C3 1.372(6)
N1' H1' 0.8600
N1' C7' 1.388(6)
N4 O5 1.228(6)
N4 O4 1.256(6)
N4 O6 1.221(6)
C5' H5' 0.9300
C5' C4' 1.369(6)
C5' C6' 1.385(6)
C6 H6 0.9300
C6 C5 1.389(6)
C7' N3' 1.297(6)
C7' C8' 1.407(6)
C4' C3' 1.374(7)
C5 H5 0.9300
C2 H2 0.9300
C2 C3 1.380(6)
C6' H6' 0.9300
C8 H8 0.9300
C8 C9 1.326(6)
C9 C10 1.489(7)
C3 H3 0.9300
C3' H3' 0.9300
C10 H10A 0.9600
C10 H10B 0.9600
C10 H10C 0.9600
C8' H8' 0.9300
C10' H10D 0.9600
C10' H10E 0.9600
C10' H10F 0.9600

loop_
_geom_hbond_atom_site_label_D
_geom_hbond_atom_site_label_H
_geom_hbond_atom_site_label_A
_geom_hbond_distance_DH
_geom_hbond_distance_HA
_geom_hbond_distance_DA
_geom_hbond_angle_DHA
_geom_hbond_site_symmetry_A
_geom_hbond_publ_flag
N2' H2'B O1' 0.89 2.35 2.941(5) 123.5 1_554 yes
N1' H1' O2' 0.86 2.30 3.103(5) 154.8 1_455 yes
C8 H8 O2 0.93 2.52 2.994(6) 112.0 . yes
C8' H8' O2' 0.93 2.52 2.992(6) 112.0 . yes
C8' H8' N3' 0.93 2.39 3.196(6) 145.5 1_655 yes
C10' H10F O3' 0.96 2.71 3.632(6) 161.8 1_655 yes

loop_
_geom_torsion_atom_site_label_1
_geom_torsion_atom_site_label_2
_geom_torsion_atom_site_label_3
_geom_torsion_atom_site_label_4
_geom_torsion
S1 C1 C6 C5 178.9(3)
S1 C1 C2 C3 -178.9(4)
S1 N1 C7 C8 -33.7(7)
S1 N1 C7 N3 151.5(4)
S1' C1' C6' C5' -179.7(4)
S1' N1' C7' N3' -152.4(4)
S1' N1' C7' C8' 32.0(7)
O2 S1 C1 C6 -16.1(4)
O2 S1 C1 C2 163.4(4)
O2 S1 N1 C7 42.1(4)
O2' S1' C1' C2' -163.6(3)
O2' S1' C1' C6' 17.2(4)
O2' S1' N1' C7' -41.3(4)
O1' S1' C1' C2' -31.1(4)
O1' S1' C1' C6' 149.7(4)
O1' S1' N1' C7' -171.5(4)
C1 S1 N1 C7 -73.2(4)
C1 C6 C5 C4 -0.4(7)
C1 C2 C3 C4 0.5(7)
O3' C9' C8' C7' 0.0(5)
N2 C4 C5 C6 -177.2(4)
N2 C4 C3 C2 177.2(4)
C2' C1' C6' C5' 1.0(7)
O1 S1 C1 C6 -148.4(4)
O1 S1 C1 C2 31.1(4)
O1 S1 N1 C7 172.3(4)
C1' S1' N1' C7' 74.0(4)
C1' C2' C3' C4' -0.2(8)
N1 S1 C1 C6 99.9(4)
N1 S1 C1 C2 -80.6(4)
N1 C7 C8 C9 -175.2(4)
N1 C7 N3 O3 175.8(4)
N2' C4' C3' C2' -178.7(4)
C7 C8 C9 O3 0.2(5)
C7 C8 C9 C10 177.5(5)
C9' O3' N3' C7' -1.1(5)
N1' S1' C1' C2' 80.6(4)
N1' S1' C1' C6' -98.7(4)
N1' C7' N3' O3' -175.2(4)
N1' C7' C8' C9' 175.1(4)
C5' C4' C3' C2' 1.5(8)
C6 C1 C2 C3 0.5(7)
C4' C5' C6' C1' 0.3(7)
C5 C4 C3 C2 -1.5(8)
C2 C1 C6 C5 -0.6(7)
C6' C5' C4' N2' 178.7(4)
C6' C5' C4' C3' -1.6(7)
N3' O3' C9' C8' 0.7(6)
N3' O3' C9' C10' 178.5(4)
N3' C7' C8' C9' -0.7(5)
C8 C7 N3 O3 0.2(6)
C9 O3 N3 C7 -0.1(5)
C3 C4 C5 C6 1.5(7)
C3' C2' C1' S1' 179.7(4)
C3' C2' C1' C6' -1.1(7)
C8' C7' N3' O3' 1.1(5)
C10' C9' C8' C7' -177.3(5)
N3 O3 C9 C8 0.0(6)
N3 O3 C9 C10 -177.9(4)
N3 C7 C8 C9 -0.2(6)
